data_2208207
loop_
_publ_author_name
'Han, Jian-Rong'
'Zhen, Xiao-Li'

_publ_section_title
;
 3-[6-(5-Formyl-2-methoxyphenoxy)hexyloxy]-4-methoxybenzaldehyde
;
_journal_coeditor_code WW6460
_journal_issue 2
_journal_name_full 'Acta Crystallographica Section E'
_journal_page_first o432
_journal_page_last o433
_journal_paper_doi 10.1107/S1600536805042716
_journal_volume 62
_journal_year 2006
_chemical_formula_iupac 'C22 H26 O6'
_chemical_formula_moiety 'C22 H26 O6'
_chemical_formula_sum 'C22 H26 O6'
_chemical_formula_weight 386.43
_chemical_name_systematic
;
3-[6-(5-Formyl-2-methoxyphenoxy)hexyloxy]-4-methoxybenzaldehyde
;
_space_group_IT_number 14
_symmetry_cell_setting monoclinic
_symmetry_space_group_name_Hall '-P 2ybc'
_symmetry_space_group_name_H-M 'P 1 21/c 1'
_atom_sites_solution_hydrogens geom
_atom_sites_solution_primary direct
_atom_sites_solution_secondary difmap
_audit_creation_method SHELXL97
_cell_angle_alpha 90.00
_cell_angle_beta 91.528(7)
_cell_angle_gamma 90.00
_cell_formula_units_Z 2
_cell_length_a 10.867(5)
_cell_length_b 5.154(2)
_cell_length_c 18.454(8)
_cell_measurement_reflns_used 1065
_cell_measurement_temperature 294(2)
_cell_measurement_theta_max 26.10
_cell_measurement_theta_min 2.86
_cell_volume 1033.2(8)
_computing_cell_refinement 'SAINT (Bruker, 1999)'
_computing_data_collection 'SMART (Bruker, 1999)'
_computing_data_reduction SAINT
_computing_molecular_graphics 'SHELXTL (Sheldrick, 1997b)'
_computing_publication_material SHELXTL
_computing_structure_refinement 'SHELXL97 (Sheldrick, 1997a)'
_computing_structure_solution 'SHELXS97 (Sheldrick, 1997a)'
_diffrn_ambient_temperature 294(2)
_diffrn_measured_fraction_theta_full 0.980
_diffrn_measured_fraction_theta_max 0.980
_diffrn_measurement_device_type 'Bruker SMART APEX CCD area-detector'
_diffrn_measurement_method '\f and \w'
_diffrn_radiation_monochromator graphite
_diffrn_radiation_source 'fine-focus sealed tube'
_diffrn_radiation_type MoK\a
_diffrn_radiation_wavelength 0.71073
_diffrn_reflns_av_R_equivalents 0.0740
_diffrn_reflns_av_sigmaI/netI 0.0868
_diffrn_reflns_limit_h_max 12
_diffrn_reflns_limit_h_min -9
_diffrn_reflns_limit_k_max 5
_diffrn_reflns_limit_k_min -6
_diffrn_reflns_limit_l_max 21
_diffrn_reflns_limit_l_min -21
_diffrn_reflns_number 4602
_diffrn_reflns_theta_full 25.01
_diffrn_reflns_theta_max 25.01
_diffrn_reflns_theta_min 1.87
_diffrn_standards_decay_% 0
_diffrn_standards_interval_count 0
_diffrn_standards_interval_time 0
_diffrn_standards_number 0
_exptl_absorpt_coefficient_mu 0.090
_exptl_absorpt_correction_T_max 0.991
_exptl_absorpt_correction_T_min 0.952
_exptl_absorpt_correction_type multi-scan
_exptl_absorpt_process_details '(SADABS; Sheldrick, 1996)'
_exptl_crystal_colour colorless
_exptl_crystal_density_diffrn 1.242
_exptl_crystal_density_method 'not measured'
_exptl_crystal_description block
_exptl_crystal_F_000 412
_exptl_crystal_size_max 0.24
_exptl_crystal_size_mid 0.16
_exptl_crystal_size_min 0.10
_refine_diff_density_max 0.160
_refine_diff_density_min -0.183
_refine_ls_extinction_method none
_refine_ls_goodness_of_fit_ref 1.063
_refine_ls_hydrogen_treatment constr
_refine_ls_matrix_type full
_refine_ls_number_parameters 138
_refine_ls_number_reflns 1777
_refine_ls_number_restraints 14
_refine_ls_restrained_S_all 1.080
_refine_ls_R_factor_all 0.1438
_refine_ls_R_factor_gt 0.0679
_refine_ls_shift/su_max 0.000
_refine_ls_shift/su_mean 0.000
_refine_ls_structure_factor_coef Fsqd
_refine_ls_weighting_details 'calc w=1/[\s^2^(Fo^2^)+(0.0386P)^2^+0.7149P] where P=(Fo^2^+2Fc^2^)/3'
_refine_ls_weighting_scheme calc
_refine_ls_wR_factor_gt 0.1168
_refine_ls_wR_factor_ref 0.1409
_reflns_number_gt 972
_reflns_number_total 1777
_reflns_threshold_expression I>2\s(I)
_cod_data_source_file ww6460.cif
_cod_data_source_block I
_cod_original_sg_symbol_H-M 'P 21/c'
_cod_database_code 2208207
_cod_database_fobs_code 2208207

loop_
_symmetry_equiv_pos_as_xyz
'x, y, z'
'-x, y+1/2, -z+1/2'
'-x, -y, -z'
'x, -y-1/2, z-1/2'

loop_
_atom_site_label
_atom_site_fract_x
_atom_site_fract_y
_atom_site_fract_z
_atom_site_U_iso_or_equiv
_atom_site_adp_type
_atom_site_calc_flag
_atom_site_refinement_flags
_atom_site_occupancy
_atom_site_disorder_assembly
_atom_site_disorder_group
_atom_site_type_symbol
O1 0.6521(2) 0.4126(5) 0.23676(11) 0.0463(7) Uani d . 1 . . O
O2 0.6772(2) 0.0787(4) 0.13448(11) 0.0391(6) Uani d . 1 . . O
C1 0.7750(3) 0.2393(6) 0.14651(15) 0.0281(8) Uani d . 1 . . C
C2 0.7615(3) 0.4238(7) 0.20241(16) 0.0317(8) Uani d . 1 . . C
C3 0.8533(3) 0.5985(7) 0.21803(17) 0.0391(9) Uani d . 1 . . C
H3 0.8437 0.7196 0.2548 0.047 Uiso calc R 1 . . H
C4 0.9604(3) 0.5952(7) 0.17915(17) 0.0424(9) Uani d . 1 . . C
H4 1.0225 0.7147 0.1896 0.051 Uiso calc R 1 . . H
C5 0.9750(3) 0.4158(7) 0.12524(17) 0.0387(9) Uani d . 1 A . C
C6 0.8821(3) 0.2366(7) 0.10855(16) 0.0337(8) Uani d . 1 . . C
H6 0.8927 0.1156 0.0718 0.040 Uiso calc R 1 . . H
C7 0.6276(4) 0.6089(8) 0.28931(19) 0.0654(13) Uani d . 1 . . C
H7A 0.6827 0.5881 0.3304 0.098 Uiso calc R 1 . . H
H7B 0.5442 0.5934 0.3045 0.098 Uiso calc R 1 . . H
H7C 0.6396 0.7770 0.2682 0.098 Uiso calc R 1 . . H
C8 1.0899(4) 0.4106(12) 0.0854(3) 0.0670(12) Uani d D 1 . . C
H8A 1.1468 0.5502 0.0945 0.100 Uiso d PR 0.854(9) A 1 H
H8B 1.1026 0.2700 0.0501 0.100 Uiso d PR 0.146(9) A 2 H
O3 1.1196(3) 0.2513(10) 0.0430(2) 0.1014(19) Uani d PDU 0.854(9) A 1 O
O3' 1.1744(18) 0.562(4) 0.0906(12) 0.100(11) Uani d PDU 0.146(9) A 2 O
C9 0.6831(3) -0.0940(7) 0.07344(16) 0.0353(9) Uani d . 1 . . C
H9A 0.7521 -0.2118 0.0798 0.042 Uiso calc R 1 . . H
H9B 0.6941 0.0045 0.0293 0.042 Uiso calc R 1 . . H
C10 0.5645(3) -0.2443(7) 0.06856(16) 0.0363(9) Uani d . 1 . . C
H10A 0.4960 -0.1238 0.0652 0.044 Uiso calc R 1 . . H
H10B 0.5560 -0.3458 0.1124 0.044 Uiso calc R 1 . . H
C11 0.5595(3) -0.4246(6) 0.00324(16) 0.0361(9) Uani d . 1 . . C
H11A 0.5694 -0.3229 -0.0404 0.043 Uiso calc R 1 . . H
H11B 0.6277 -0.5458 0.0070 0.043 Uiso calc R 1 . . H

loop_
_atom_site_aniso_label
_atom_site_aniso_U_11
_atom_site_aniso_U_22
_atom_site_aniso_U_33
_atom_site_aniso_U_12
_atom_site_aniso_U_13
_atom_site_aniso_U_23
O1 0.0471(16) 0.0514(16) 0.0406(13) -0.0062(15) 0.0072(12) -0.0120(14)
O2 0.0440(16) 0.0340(13) 0.0393(13) -0.0112(14) 0.0030(11) -0.0137(12)
C1 0.036(2) 0.0200(18) 0.0277(17) -0.0009(18) -0.0040(15) 0.0012(16)
C2 0.036(2) 0.0288(19) 0.0300(18) 0.0014(19) -0.0067(16) 0.0033(17)
C3 0.047(2) 0.034(2) 0.0363(19) -0.001(2) -0.0079(18) -0.0102(18)
C4 0.042(2) 0.040(2) 0.045(2) -0.007(2) -0.0103(19) 0.000(2)
C5 0.036(2) 0.040(2) 0.0403(19) -0.002(2) -0.0056(17) 0.002(2)
C6 0.038(2) 0.029(2) 0.0339(18) 0.0004(19) -0.0003(16) -0.0060(17)
C7 0.080(3) 0.067(3) 0.051(2) 0.001(3) 0.019(2) -0.026(2)
C8 0.052(3) 0.077(3) 0.072(3) -0.012(3) 0.003(3) -0.003(3)
O3 0.072(3) 0.129(4) 0.105(3) -0.012(3) 0.033(2) -0.045(3)
O3' 0.081(14) 0.115(14) 0.106(13) -0.018(9) 0.004(9) -0.001(9)
C9 0.043(2) 0.0270(19) 0.0359(19) -0.0009(19) -0.0044(16) -0.0060(17)
C10 0.043(2) 0.0261(18) 0.0390(19) -0.0017(18) -0.0041(16) -0.0048(17)
C11 0.043(2) 0.0265(19) 0.0385(18) -0.0021(18) -0.0093(17) -0.0007(18)

loop_
_atom_type_symbol
_atom_type_description
_atom_type_scat_dispersion_real
_atom_type_scat_dispersion_imag
_atom_type_scat_source
C C 0.0033 0.0016 'International Tables Vol C Tables 4.2.6.8 and 6.1.1.4'
H H 0.0000 0.0000 'International Tables Vol C Tables 4.2.6.8 and 6.1.1.4'
O O 0.0106 0.0060 'International Tables Vol C Tables 4.2.6.8 and 6.1.1.4'

loop_
_geom_angle_atom_site_label_1
_geom_angle_atom_site_label_2
_geom_angle_atom_site_label_3
_geom_angle_site_symmetry_1
_geom_angle
_geom_angle_publ_flag
C2 O1 C7 . 117.7(3) yes
C1 O2 C9 . 117.0(2) yes
O2 C1 C6 . 125.4(3) yes
O2 C1 C2 . 115.7(3) yes
C6 C1 C2 . 119.0(3) ?
O1 C2 C3 . 124.7(3) yes
O1 C2 C1 . 114.8(3) yes
C3 C2 C1 . 120.5(3) ?
C2 C3 C4 . 120.1(3) ?
C2 C3 H3 . 120.0 ?
C4 C3 H3 . 120.0 ?
C5 C4 C3 . 120.0(3) ?
C5 C4 H4 . 120.0 ?
C3 C4 H4 . 120.0 ?
C4 C5 C6 . 120.6(3) ?
C4 C5 C8 . 119.5(4) ?
C6 C5 C8 . 119.9(4) ?
C1 C6 C5 . 119.9(3) ?
C1 C6 H6 . 120.1 ?
C5 C6 H6 . 120.1 ?
O1 C7 H7A . 109.5 ?
O1 C7 H7B . 109.5 ?
H7A C7 H7B . 109.5 ?
O1 C7 H7C . 109.5 ?
H7A C7 H7C . 109.5 ?
H7B C7 H7C . 109.5 ?
O3 C8 O3' . 106.2(13) ?
O3 C8 C5 . 126.5(5) yes
O3' C8 C5 . 127.3(14) ?
O3 C8 H8A . 116.6 ?
C5 C8 H8A . 116.9 ?
O3' C8 H8B . 114.0 ?
C5 C8 H8B . 118.7 ?
H8A C8 H8B . 124.3 ?
O2 C9 C10 . 108.0(3) yes
O2 C9 H9A . 110.1 ?
C10 C9 H9A . 110.1 ?
O2 C9 H9B . 110.1 ?
C10 C9 H9B . 110.1 ?
H9A C9 H9B . 108.4 ?
C9 C10 C11 . 112.0(3) ?
C9 C10 H10A . 109.2 ?
C11 C10 H10A . 109.2 ?
C9 C10 H10B . 109.2 ?
C11 C10 H10B . 109.2 ?
H10A C10 H10B . 107.9 ?
C11 C11 C10 3_645 112.9(3) ?
C11 C11 H11A 3_645 109.0 ?
C10 C11 H11A . 109.0 ?
C11 C11 H11B 3_645 109.0 ?
C10 C11 H11B . 109.0 ?
H11A C11 H11B . 107.8 ?

loop_
_geom_bond_atom_site_label_1
_geom_bond_atom_site_label_2
_geom_bond_site_symmetry_2
_geom_bond_distance
_geom_bond_publ_flag
O1 C2 . 1.363(4) yes
O1 C7 . 1.431(4) yes
O2 C1 . 1.360(4) yes
O2 C9 . 1.438(3) yes
C1 C6 . 1.375(4) ?
C1 C2 . 1.413(4) ?
C2 C3 . 1.369(4) ?
C3 C4 . 1.383(5) ?
C3 H3 . 0.9300 ?
C4 C5 . 1.370(4) ?
C4 H4 . 0.9300 ?
C5 C6 . 1.397(4) ?
C5 C8 . 1.466(5) ?
C6 H6 . 0.9300 ?
C7 H7A . 0.9600 ?
C7 H7B . 0.9600 ?
C7 H7C . 0.9600 ?
C8 O3 . 1.186(5) yes
C8 O3' . 1.206(10) ?
C8 H8A . 0.9600 ?
C8 H8B . 0.9869 ?
O3 H8B . 0.2495 ?
O3' H8A . 0.3161 ?
C9 C10 . 1.504(4) ?
C9 H9A . 0.9700 ?
C9 H9B . 0.9700 ?
C10 C11 . 1.522(4) ?
C10 H10A . 0.9700 ?
C10 H10B . 0.9700 ?
C11 C11 3_645 1.510(6) ?
C11 H11A . 0.9700 ?
C11 H11B . 0.9700 ?

loop_
_geom_torsion_atom_site_label_1
_geom_torsion_atom_site_label_2
_geom_torsion_atom_site_label_3
_geom_torsion_atom_site_label_4
_geom_torsion_site_symmetry_4
_geom_torsion
C9 O2 C1 C6 . -5.1(4)
C9 O2 C1 C2 . 174.1(3)
C7 O1 C2 C3 . 4.8(5)
C7 O1 C2 C1 . -174.3(3)
O2 C1 C2 O1 . 0.5(4)
C6 C1 C2 O1 . 179.7(3)
O2 C1 C2 C3 . -178.6(3)
C6 C1 C2 C3 . 0.6(5)
O1 C2 C3 C4 . -179.2(3)
C1 C2 C3 C4 . -0.2(5)
C2 C3 C4 C5 . -0.4(5)
C3 C4 C5 C6 . 0.5(5)
C3 C4 C5 C8 . -178.7(3)
O2 C1 C6 C5 . 178.7(3)
C2 C1 C6 C5 . -0.5(5)
C4 C5 C6 C1 . -0.1(5)
C8 C5 C6 C1 . 179.2(3)
C4 C5 C8 O3 . 171.9(5)
C6 C5 C8 O3 . -7.3(7)
C4 C5 C8 O3' . -5.8(17)
C6 C5 C8 O3' . 175.0(16)
C1 O2 C9 C10 . -177.7(3)
O2 C9 C10 C11 . 177.4(3)
C9 C10 C11 C11 3_645 -179.3(3)
